data_4112650
loop_
_publ_author_name
'John F. Berry'
'F. Albert Cotton'
'Tongbu Lu'
'Carlos A. Murillo'
'Brian K. Roberts'
'Xiaoping Wang'

_publ_contact_author_address
;  Laboratory for Molecular Structure and Bonding
   Dept. of Chemistry
   Texas A&M University, PO Box  30012
   College Station, TX 77842-3012, USA
;
_publ_contact_author_email cotton@tamu.edu
_publ_contact_author_fax '(979) 845 9351'
_publ_contact_author_name 'F. A. Cotton'
_publ_contact_author_phone '(979) 845 4432'
_publ_section_title
;
 Molecular and Electronic Structures by Design: Tuning Symmetrical and
 Unsymmetrical Linear Trichromium Chains
;
_journal_name_full 'Journal of the American Chemical Society'
_journal_page_first 7082
_journal_page_last 7096
_journal_paper_doi 10.1021/ja049055h
_journal_volume 126
_journal_year 2004
_chemical_formula_moiety Cr3(C10H8N3)4(NCO)2
_chemical_formula_sum 'C42 H32 Cr3 N14 O2'
_chemical_formula_weight 920.82
_chemical_name_common Cr3(dpa)4(NCO)2
_chemical_name_systematic
; 
 ? 
;
_space_group_IT_number 14
_symmetry_cell_setting monoclinic
_symmetry_space_group_name_Hall '-P 2ybc'
_symmetry_space_group_name_H-M 'P 1 21/c 1'
_atom_sites_solution_hydrogens geom
_atom_sites_solution_primary direct
_atom_sites_solution_secondary difmap
_audit_creation_method SHELXL-97
_cell_angle_alpha 90.00
_cell_angle_beta 94.928(3)
_cell_angle_gamma 90.00
_cell_formula_units_Z 4
_cell_length_a 13.869(2)
_cell_length_b 16.771(3)
_cell_length_c 17.083(3)
_cell_measurement_reflns_used 8640
_cell_measurement_temperature 293(2)
_cell_measurement_theta_max 27.45
_cell_measurement_theta_min 2.32
_cell_volume 3958.8(11)
_computing_cell_refinement SAINT
_computing_data_collection SMART
_computing_data_reduction SAINT
_computing_structure_refinement 'SHELXL-97 (Sheldrick, 1997)'
_computing_structure_solution 'SHELXS-97 (Sheldrick, 1990)'
_diffrn_ambient_temperature 213(2)
_diffrn_measured_fraction_theta_full 0.993
_diffrn_measured_fraction_theta_max 0.993
_diffrn_measurement_device_type 'Bruker SMART 1000'
_diffrn_measurement_method \w-scan
_diffrn_radiation_monochromator graphite
_diffrn_radiation_source 'normal-focus sealed tube'
_diffrn_radiation_type MoK\a
_diffrn_radiation_wavelength 0.71073
_diffrn_reflns_av_R_equivalents 0.0363
_diffrn_reflns_av_sigmaI/netI 0.0436
_diffrn_reflns_limit_h_max 16
_diffrn_reflns_limit_h_min -16
_diffrn_reflns_limit_k_max 18
_diffrn_reflns_limit_k_min -19
_diffrn_reflns_limit_l_max 20
_diffrn_reflns_limit_l_min -11
_diffrn_reflns_number 20013
_diffrn_reflns_theta_full 25.00
_diffrn_reflns_theta_max 25.00
_diffrn_reflns_theta_min 1.70
_diffrn_standards_number 0
_exptl_absorpt_coefficient_mu 0.867
_exptl_absorpt_correction_T_max 0.8882
_exptl_absorpt_correction_T_min 0.7871
_exptl_absorpt_correction_type multi-scan
_exptl_crystal_colour 'dark green'
_exptl_crystal_density_diffrn 1.545
_exptl_crystal_description block
_exptl_crystal_F_000 1880
_exptl_crystal_size_max 0.29
_exptl_crystal_size_mid 0.20
_exptl_crystal_size_min 0.14
_refine_diff_density_max 0.586
_refine_diff_density_min -0.787
_refine_diff_density_rms 0.086
_refine_ls_extinction_method none
_refine_ls_goodness_of_fit_ref 1.033
_refine_ls_hydrogen_treatment noref
_refine_ls_matrix_type full
_refine_ls_number_parameters 549
_refine_ls_number_reflns 6920
_refine_ls_number_restraints 0
_refine_ls_restrained_S_all 1.033
_refine_ls_R_factor_all 0.0613
_refine_ls_R_factor_gt 0.0468
_refine_ls_shift/su_max 0.003
_refine_ls_shift/su_mean 0.000
_refine_ls_structure_factor_coef Fsqd
_refine_ls_weighting_details 'calc w=1/[\s^2^(Fo^2^)+(0.0572P)^2^+9.7202P] where P=(Fo^2^+2Fc^2^)/3'
_refine_ls_weighting_scheme calc
_refine_ls_wR_factor_gt 0.1265
_refine_ls_wR_factor_ref 0.1361
_reflns_number_gt 5463
_reflns_number_total 6920
_reflns_threshold_expression I>2sigma(I)
_cod_data_source_file ja049055hsi20040409_043050_16.cif
_cod_data_source_block cpd11
_cod_database_code 4112650

loop_
_symmetry_equiv_pos_as_xyz
'x, y, z'
'-x, y+1/2, -z+1/2'
'-x, -y, -z'
'x, -y-1/2, z-1/2'

loop_
_atom_site_label
_atom_site_type_symbol
_atom_site_fract_x
_atom_site_fract_y
_atom_site_fract_z
_atom_site_U_iso_or_equiv
_atom_site_adp_type
_atom_site_occupancy
_atom_site_symmetry_multiplicity
_atom_site_calc_flag
_atom_site_refinement_flags
_atom_site_disorder_assembly
_atom_site_disorder_group
Cr1 Cr 0.38832(4) 0.05984(4) 0.16810(4) 0.02462(17) Uani 1 1 d . . .
Cr2A Cr 0.2585(7) 0.0289(2) 0.2320(4) 0.0199(2) Uiso 0.43(5) 1 d P A 1
Cr2B Cr 0.2460(6) 0.02600(17) 0.2381(3) 0.0199(2) Uiso 0.57(5) 1 d P A 2
Cr3 Cr 0.11398(4) -0.00704(3) 0.30156(3) 0.02280(16) Uani 1 1 d . A .
N1L N -0.0128(3) -0.0428(2) 0.3603(2) 0.0365(8) Uani 1 1 d . . .
N1 N 0.3431(2) 0.18009(18) 0.18320(19) 0.0268(7) Uani 1 1 d . A .
N2L N 0.5135(3) 0.0909(2) 0.1063(2) 0.0389(9) Uani 1 1 d . A .
N2 N 0.1913(2) 0.13487(17) 0.20786(18) 0.0240(7) Uani 1 1 d . . .
N3 N 0.0428(2) 0.08227(18) 0.23039(18) 0.0233(7) Uani 1 1 d . . .
N4 N 0.4624(2) 0.06146(18) 0.2807(2) 0.0284(7) Uani 1 1 d . A .
N5 N 0.3164(2) 0.07497(18) 0.33543(18) 0.0256(7) Uani 1 1 d . . .
N6 N 0.1670(2) 0.07970(18) 0.38435(18) 0.0266(7) Uani 1 1 d . . .
N7 N 0.2931(2) 0.05432(18) 0.06531(18) 0.0256(7) Uani 1 1 d . A .
N8 N 0.1878(2) -0.01878(18) 0.13449(18) 0.0241(7) Uani 1 1 d . . .
N9 N 0.0875(2) -0.09036(18) 0.20835(18) 0.0238(7) Uani 1 1 d . . .
N10 N 0.4085(2) -0.06635(18) 0.16441(19) 0.0257(7) Uani 1 1 d . A .
N11 N 0.3072(2) -0.08208(18) 0.26415(18) 0.0243(7) Uani 1 1 d . . .
N12 N 0.2055(2) -0.08985(18) 0.36278(18) 0.0250(7) Uani 1 1 d . . .
C1 C -0.0845(3) -0.0211(3) 0.3804(3) 0.0414(11) Uani 1 1 d . A .
C2 C 0.5919(3) 0.0976(2) 0.0895(3) 0.0393(10) Uani 1 1 d . . .
C11 C 0.2512(3) 0.1987(2) 0.2002(2) 0.0255(8) Uani 1 1 d . A .
C12 C 0.2262(3) 0.2790(2) 0.2125(2) 0.0342(9) Uani 1 1 d . . .
H12A H 0.1642 0.2918 0.2254 0.041 Uiso 1 1 calc R A .
C13 C 0.2932(3) 0.3385(3) 0.2056(3) 0.0412(11) Uani 1 1 d . A .
H13A H 0.2766 0.3915 0.2132 0.049 Uiso 1 1 calc R . .
C15 C 0.3856(3) 0.3189(3) 0.1873(3) 0.0481(12) Uani 1 1 d . . .
H15A H 0.4319 0.3582 0.1819 0.058 Uiso 1 1 calc R A .
C16 C 0.4068(3) 0.2400(2) 0.1776(3) 0.0377(10) Uani 1 1 d . A .
H16A H 0.4693 0.2269 0.1663 0.045 Uiso 1 1 calc R . .
C31 C 0.0926(3) 0.1397(2) 0.1948(2) 0.0244(8) Uani 1 1 d . A .
C32 C 0.0432(3) 0.1942(2) 0.1439(2) 0.0347(9) Uani 1 1 d . . .
H32A H 0.0774 0.2330 0.1189 0.042 Uiso 1 1 calc R A .
C33 C -0.0555(3) 0.1903(3) 0.1308(2) 0.0363(10) Uani 1 1 d . A .
H33A H -0.0882 0.2265 0.0969 0.044 Uiso 1 1 calc R . .
C34 C -0.1060(3) 0.1335(3) 0.1676(3) 0.0404(11) Uani 1 1 d . . .
H34A H -0.1731 0.1309 0.1601 0.049 Uiso 1 1 calc R A .
C35 C -0.0546(3) 0.0804(3) 0.2158(2) 0.0328(9) Uani 1 1 d . A .
H35A H -0.0886 0.0408 0.2398 0.039 Uiso 1 1 calc R . .
C41 C 0.4154(3) 0.0712(2) 0.3473(2) 0.0280(9) Uani 1 1 d . A .
C42 C 0.4688(3) 0.0700(2) 0.4216(3) 0.0371(10) Uani 1 1 d . . .
H42A H 0.4374 0.0770 0.4671 0.045 Uiso 1 1 calc R A .
C43 C 0.5672(3) 0.0584(3) 0.4266(3) 0.0422(11) Uani 1 1 d . A .
H43A H 0.6024 0.0575 0.4755 0.051 Uiso 1 1 calc R . .
C44 C 0.6137(3) 0.0482(3) 0.3595(3) 0.0428(11) Uani 1 1 d . . .
H44A H 0.6803 0.0403 0.3620 0.051 Uiso 1 1 calc R A .
C45 C 0.5591(3) 0.0499(2) 0.2886(3) 0.0367(10) Uani 1 1 d . A .
H45A H 0.5907 0.0427 0.2433 0.044 Uiso 1 1 calc R . .
C61 C 0.2596(3) 0.1068(2) 0.3892(2) 0.0281(8) Uani 1 1 d . A .
C62 C 0.2871(3) 0.1689(3) 0.4423(3) 0.0396(10) Uani 1 1 d . . .
H62A H 0.3486 0.1912 0.4424 0.048 Uiso 1 1 calc R A .
C63 C 0.2249(4) 0.1964(3) 0.4931(3) 0.0467(12) Uani 1 1 d . A .
H63A H 0.2442 0.2361 0.5291 0.056 Uiso 1 1 calc R . .
C64 C 0.1327(4) 0.1650(3) 0.4909(3) 0.0468(12) Uani 1 1 d . . .
H64A H 0.0895 0.1819 0.5262 0.056 Uiso 1 1 calc R A .
C66 C 0.1066(3) 0.1085(3) 0.4355(3) 0.0387(10) Uani 1 1 d . A .
H66A H 0.0438 0.0887 0.4328 0.046 Uiso 1 1 calc R . .
C71 C 0.2072(3) 0.0142(2) 0.0640(2) 0.0264(8) Uani 1 1 d . A .
C72 C 0.1428(3) 0.0165(3) -0.0047(2) 0.0348(10) Uani 1 1 d . . .
H72A H 0.0841 -0.0105 -0.0061 0.042 Uiso 1 1 calc R A .
C73 C 0.1662(3) 0.0583(3) -0.0688(3) 0.0416(11) Uani 1 1 d . A .
H73A H 0.1228 0.0607 -0.1134 0.050 Uiso 1 1 calc R . .
C74 C 0.2548(3) 0.0973(3) -0.0679(3) 0.0417(11) Uani 1 1 d . . .
H74A H 0.2727 0.1248 -0.1116 0.050 Uiso 1 1 calc R A .
C75 C 0.3144(3) 0.0934(2) 0.0001(2) 0.0349(10) Uani 1 1 d . A .
H75A H 0.3737 0.1194 0.0014 0.042 Uiso 1 1 calc R . .
C91 C 0.1278(3) -0.0835(2) 0.1390(2) 0.0256(8) Uani 1 1 d . A .
C92 C 0.1137(3) -0.1431(3) 0.0814(3) 0.0384(10) Uani 1 1 d . . .
H92A H 0.1417 -0.1382 0.0341 0.046 Uiso 1 1 calc R A .
C93 C 0.0588(4) -0.2082(3) 0.0952(3) 0.0449(12) Uani 1 1 d . A .
H93A H 0.0495 -0.2479 0.0573 0.054 Uiso 1 1 calc R . .
C94 C 0.0166(3) -0.2153(3) 0.1658(3) 0.0435(11) Uani 1 1 d . . .
H94A H -0.0216 -0.2591 0.1757 0.052 Uiso 1 1 calc R A .
C95 C 0.0332(3) -0.1560(2) 0.2200(3) 0.0344(10) Uani 1 1 d . A .
H95A H 0.0058 -0.1608 0.2676 0.041 Uiso 1 1 calc R . .
C101 C 0.3641(3) -0.1174(2) 0.2120(2) 0.0260(8) Uani 1 1 d . A .
C102 C 0.3707(3) -0.2007(2) 0.2002(2) 0.0325(9) Uani 1 1 d . . .
H10A H 0.3366 -0.2356 0.2299 0.039 Uiso 1 1 calc R A .
C103 C 0.4277(3) -0.2298(2) 0.1449(3) 0.0356(10) Uani 1 1 d . A .
H10B H 0.4340 -0.2845 0.1380 0.043 Uiso 1 1 calc R . .
C104 C 0.4628(3) -0.0969(2) 0.1097(2) 0.0321(9) Uani 1 1 d . . .
H10C H 0.4932 -0.0620 0.0774 0.038 Uiso 1 1 calc R A .
C105 C 0.4750(3) -0.1776(3) 0.0999(3) 0.0369(10) Uani 1 1 d . A .
H10D H 0.5150 -0.1965 0.0630 0.044 Uiso 1 1 calc R . .
C121 C 0.2858(3) -0.1181(2) 0.3325(2) 0.0258(8) Uani 1 1 d . A .
C122 C 0.3432(3) -0.1757(2) 0.3747(2) 0.0356(10) Uani 1 1 d . . .
H12B H 0.3982 -0.1957 0.3540 0.043 Uiso 1 1 calc R A .
C123 C 0.3185(3) -0.2022(3) 0.4456(3) 0.0393(10) Uani 1 1 d . A .
H12C H 0.3551 -0.2416 0.4725 0.047 Uiso 1 1 calc R . .
C124 C 0.2386(3) -0.1703(3) 0.4777(2) 0.0361(10) Uani 1 1 d . . .
H12D H 0.2223 -0.1862 0.5271 0.043 Uiso 1 1 calc R A .
C125 C 0.1847(3) -0.1153(2) 0.4352(2) 0.0306(9) Uani 1 1 d . A .
H12E H 0.1309 -0.0940 0.4565 0.037 Uiso 1 1 calc R . .
O1 O -0.1595(3) 0.0024(3) 0.4025(3) 0.0932(16) Uani 1 1 d . . .
O2 O 0.6728(2) 0.1052(2) 0.0702(3) 0.0697(12) Uani 1 1 d . A .

loop_
_atom_site_aniso_label
_atom_site_aniso_U_11
_atom_site_aniso_U_22
_atom_site_aniso_U_33
_atom_site_aniso_U_23
_atom_site_aniso_U_13
_atom_site_aniso_U_12
Cr1 0.0233(3) 0.0211(3) 0.0293(3) -0.0011(2) 0.0017(3) 0.0004(2)
Cr3 0.0257(3) 0.0212(3) 0.0217(3) 0.0001(2) 0.0028(2) 0.0021(2)
N1L 0.034(2) 0.045(2) 0.032(2) 0.0043(16) 0.0137(16) 0.0036(17)
N1 0.0278(17) 0.0213(16) 0.0313(18) 0.0035(13) 0.0019(14) -0.0022(13)
N2L 0.030(2) 0.046(2) 0.042(2) -0.0025(17) 0.0121(17) 0.0009(16)
N2 0.0255(16) 0.0192(16) 0.0276(17) 0.0018(13) 0.0038(13) 0.0022(12)
N3 0.0240(16) 0.0244(16) 0.0217(16) -0.0013(13) 0.0027(13) 0.0013(12)
N4 0.0268(17) 0.0211(16) 0.0364(19) 0.0004(14) -0.0030(14) -0.0014(13)
N5 0.0317(17) 0.0233(16) 0.0216(16) -0.0010(13) 0.0011(13) -0.0032(13)
N6 0.0335(18) 0.0239(16) 0.0230(17) -0.0008(13) 0.0045(14) 0.0034(13)
N7 0.0267(16) 0.0247(16) 0.0261(17) 0.0000(13) 0.0054(13) -0.0001(13)
N8 0.0234(16) 0.0244(16) 0.0250(17) -0.0006(13) 0.0058(13) -0.0027(12)
N9 0.0229(15) 0.0228(16) 0.0258(17) 0.0003(13) 0.0033(13) -0.0013(12)
N10 0.0224(15) 0.0222(16) 0.0332(18) -0.0011(14) 0.0060(14) 0.0017(13)
N11 0.0230(16) 0.0223(16) 0.0279(17) -0.0006(13) 0.0045(13) 0.0042(12)
N12 0.0280(17) 0.0221(16) 0.0253(17) -0.0002(13) 0.0043(13) -0.0004(13)
C1 0.039(3) 0.052(3) 0.034(2) 0.007(2) 0.003(2) 0.005(2)
C2 0.039(3) 0.029(2) 0.050(3) 0.001(2) 0.002(2) -0.0008(18)
C11 0.031(2) 0.0236(19) 0.0215(19) 0.0035(15) 0.0010(16) 0.0006(15)
C12 0.039(2) 0.026(2) 0.039(2) -0.0011(18) 0.0102(19) 0.0035(17)
C13 0.052(3) 0.022(2) 0.049(3) -0.0021(19) 0.000(2) 0.0007(19)
C15 0.042(3) 0.024(2) 0.077(4) 0.001(2) 0.002(2) -0.0093(19)
C16 0.027(2) 0.031(2) 0.056(3) 0.000(2) 0.006(2) -0.0059(17)
C31 0.0280(19) 0.0235(19) 0.0220(19) 0.0001(15) 0.0034(15) 0.0039(15)
C32 0.038(2) 0.033(2) 0.033(2) 0.0092(18) 0.0040(19) 0.0043(18)
C33 0.038(2) 0.038(2) 0.031(2) 0.0045(19) -0.0045(18) 0.0103(19)
C34 0.028(2) 0.048(3) 0.044(3) 0.001(2) -0.0052(19) 0.0051(19)
C35 0.025(2) 0.038(2) 0.036(2) 0.0004(18) 0.0024(17) -0.0008(17)
C41 0.036(2) 0.0165(18) 0.030(2) 0.0030(15) -0.0016(17) -0.0049(15)
C42 0.047(3) 0.032(2) 0.031(2) 0.0077(18) -0.0069(19) -0.0094(19)
C43 0.046(3) 0.032(2) 0.045(3) 0.012(2) -0.018(2) -0.0099(19)
C44 0.033(2) 0.034(2) 0.058(3) -0.001(2) -0.013(2) -0.0011(18)
C45 0.029(2) 0.027(2) 0.053(3) -0.0019(19) -0.001(2) 0.0031(17)
C61 0.040(2) 0.0237(19) 0.0201(19) 0.0009(16) -0.0004(17) -0.0005(17)
C62 0.051(3) 0.032(2) 0.036(2) -0.0062(19) 0.006(2) -0.012(2)
C63 0.071(3) 0.036(2) 0.034(2) -0.014(2) 0.008(2) -0.007(2)
C64 0.059(3) 0.045(3) 0.038(3) -0.016(2) 0.016(2) 0.001(2)
C66 0.045(3) 0.039(2) 0.034(2) -0.0061(19) 0.011(2) -0.001(2)
C71 0.028(2) 0.027(2) 0.025(2) -0.0020(16) 0.0081(16) 0.0001(15)
C72 0.030(2) 0.044(3) 0.030(2) 0.0037(19) 0.0013(17) -0.0040(18)
C73 0.047(3) 0.048(3) 0.028(2) 0.003(2) -0.0062(19) -0.001(2)
C74 0.054(3) 0.041(3) 0.030(2) 0.009(2) 0.008(2) -0.005(2)
C75 0.039(2) 0.032(2) 0.035(2) 0.0056(18) 0.0092(19) -0.0046(18)
C91 0.0249(19) 0.026(2) 0.026(2) -0.0006(16) 0.0032(16) -0.0019(15)
C92 0.046(3) 0.039(2) 0.031(2) -0.0107(19) 0.0122(19) -0.011(2)
C93 0.060(3) 0.036(3) 0.040(3) -0.016(2) 0.011(2) -0.015(2)
C94 0.056(3) 0.032(2) 0.044(3) -0.004(2) 0.014(2) -0.019(2)
C95 0.036(2) 0.032(2) 0.035(2) 0.0012(18) 0.0084(18) -0.0097(18)
C101 0.0237(19) 0.0237(19) 0.030(2) -0.0004(16) -0.0013(16) 0.0033(15)
C102 0.035(2) 0.025(2) 0.038(2) -0.0008(17) 0.0068(18) -0.0008(17)
C103 0.045(3) 0.023(2) 0.039(2) -0.0028(18) 0.005(2) 0.0073(18)
C104 0.034(2) 0.030(2) 0.035(2) -0.0004(18) 0.0141(18) -0.0023(17)
C105 0.042(2) 0.034(2) 0.037(2) -0.0063(19) 0.015(2) 0.0054(19)
C121 0.0279(19) 0.0225(19) 0.027(2) -0.0005(16) 0.0004(16) -0.0024(15)
C122 0.037(2) 0.034(2) 0.035(2) 0.0014(19) 0.0010(19) 0.0098(18)
C123 0.051(3) 0.032(2) 0.033(2) 0.0064(19) -0.010(2) 0.006(2)
C124 0.043(2) 0.039(2) 0.025(2) 0.0082(18) -0.0027(18) -0.012(2)
C125 0.033(2) 0.031(2) 0.028(2) -0.0002(17) 0.0039(17) -0.0067(17)
O1 0.051(2) 0.142(5) 0.091(3) 0.018(3) 0.027(2) 0.039(3)
O2 0.0308(19) 0.069(3) 0.112(3) 0.002(2) 0.018(2) -0.0028(17)

loop_
_atom_type_symbol
_atom_type_description
_atom_type_scat_dispersion_real
_atom_type_scat_dispersion_imag
_atom_type_scat_source
C C 0.0033 0.0016 'International Tables Vol C Tables 4.2.6.8 and 6.1.1.4'
H H 0.0000 0.0000 'International Tables Vol C Tables 4.2.6.8 and 6.1.1.4'
N N 0.0061 0.0033 'International Tables Vol C Tables 4.2.6.8 and 6.1.1.4'
O O 0.0106 0.0060 'International Tables Vol C Tables 4.2.6.8 and 6.1.1.4'
Cr Cr 0.3209 0.6236 'International Tables Vol C Tables 4.2.6.8 and 6.1.1.4'

loop_
_geom_angle_atom_site_label_1
_geom_angle_atom_site_label_2
_geom_angle_atom_site_label_3
_geom_angle
N4 Cr1 N7 170.29(12)
N4 Cr1 N1 90.17(12)
N7 Cr1 N1 88.42(12)
N4 Cr1 N10 89.12(12)
N7 Cr1 N10 90.36(12)
N1 Cr1 N10 168.59(12)
N4 Cr1 N2L 95.36(13)
N7 Cr1 N2L 94.33(13)
N1 Cr1 N2L 95.02(13)
N10 Cr1 N2L 96.38(13)
N4 Cr1 Cr2A 84.68(11)
N7 Cr1 Cr2A 85.63(11)
N1 Cr1 Cr2A 84.45(11)
N10 Cr1 Cr2A 84.14(10)
N2L Cr1 Cr2A 179.48(12)
N4 Cr1 Cr2B 84.70(10)
N7 Cr1 Cr2B 85.61(9)
N1 Cr1 Cr2B 84.41(10)
N10 Cr1 Cr2B 84.18(9)
N2L Cr1 Cr2B 179.44(11)
N4 Cr1 Cr3 84.97(9)
N7 Cr1 Cr3 85.34(8)
N1 Cr1 Cr3 84.77(8)
N10 Cr1 Cr3 83.82(8)
N2L Cr1 Cr3 179.61(11)
N8 Cr2A N5 174.0(7)
N8 Cr2A N2 89.81(17)
N5 Cr2A N2 89.07(17)
N8 Cr2A N11 89.26(16)
N5 Cr2A N11 90.94(17)
N2 Cr2A N11 171.2(7)
N8 Cr2A Cr1 92.5(4)
N5 Cr2A Cr1 93.5(4)
N2 Cr2A Cr1 94.1(4)
N11 Cr2A Cr1 94.7(4)
N8 Cr2A Cr3 86.8(4)
N5 Cr2A Cr3 87.2(4)
N2 Cr2A Cr3 86.2(4)
N11 Cr2A Cr3 85.0(4)
Cr1 Cr2A Cr3 179.18(13)
N8 Cr2B N2 89.92(15)
N8 Cr2B N5 173.8(6)
N2 Cr2B N5 89.28(15)
N8 Cr2B N11 89.32(15)
N2 Cr2B N11 176.6(6)
N5 Cr2B N11 91.11(15)
N8 Cr2B Cr3 92.8(3)
N2 Cr2B Cr3 92.4(3)
N5 Cr2B Cr3 93.4(3)
N11 Cr2B Cr3 91.0(3)
N8 Cr2B Cr1 86.4(3)
N2 Cr2B Cr1 88.1(3)
N5 Cr2B Cr1 87.4(3)
N11 Cr2B Cr1 88.5(3)
Cr3 Cr2B Cr1 179.06(10)
N12 Cr3 N6 87.79(12)
N12 Cr3 N3 170.26(12)
N6 Cr3 N3 90.89(12)
N12 Cr3 N9 89.80(12)
N6 Cr3 N9 168.48(12)
N3 Cr3 N9 89.59(12)
N12 Cr3 N1L 93.75(13)
N6 Cr3 N1L 97.42(13)
N3 Cr3 N1L 95.98(13)
N9 Cr3 N1L 93.98(13)
N12 Cr3 Cr2B 85.51(10)
N6 Cr3 Cr2B 84.45(10)
N3 Cr3 Cr2B 84.76(10)
N9 Cr3 Cr2B 84.13(9)
N1L Cr3 Cr2B 177.97(11)
N12 Cr3 Cr2A 85.46(10)
N6 Cr3 Cr2A 84.54(11)
N3 Cr3 Cr2A 84.81(10)
N9 Cr3 Cr2A 84.04(10)
N1L Cr3 Cr2A 177.87(12)
N12 Cr3 Cr1 85.43(8)
N6 Cr3 Cr1 84.93(9)
N3 Cr3 Cr1 84.84(8)
N9 Cr3 Cr1 83.65(8)
N1L Cr3 Cr1 177.49(10)
C1 N1L Cr3 144.0(4)
C16 N1 C11 118.3(3)
C16 N1 Cr1 119.6(3)
C11 N1 Cr1 122.0(2)
C2 N2L Cr1 162.6(4)
C11 N2 C31 123.0(3)
C11 N2 Cr2B 120.8(3)
C31 N2 Cr2B 116.2(3)
C11 N2 Cr2A 115.6(4)
C31 N2 Cr2A 121.3(4)
C35 N3 C31 118.1(3)
C35 N3 Cr3 119.8(3)
C31 N3 Cr3 121.9(2)
C45 N4 C41 118.3(4)
C45 N4 Cr1 119.5(3)
C41 N4 Cr1 122.1(2)
C61 N5 C41 123.1(3)
C61 N5 Cr2B 116.3(3)
C41 N5 Cr2B 120.5(3)
C61 N5 Cr2A 121.7(4)
C41 N5 Cr2A 115.3(4)
C66 N6 C61 118.5(3)
C66 N6 Cr3 118.6(3)
C61 N6 Cr3 122.9(2)
C75 N7 C71 118.6(3)
C75 N7 Cr1 120.1(3)
C71 N7 Cr1 121.2(3)
C71 N8 C91 122.2(3)
C71 N8 Cr2A 116.4(4)
C91 N8 Cr2A 121.3(4)
C71 N8 Cr2B 121.6(3)
C91 N8 Cr2B 116.2(3)
C91 N9 C95 118.2(3)
C91 N9 Cr3 122.7(2)
C95 N9 Cr3 119.0(3)
C104 N10 C101 118.8(3)
C104 N10 Cr1 118.6(3)
C101 N10 Cr1 122.5(2)
C121 N11 C101 122.8(3)
C121 N11 Cr2B 117.5(3)
C101 N11 Cr2B 119.6(3)
C121 N11 Cr2A 122.7(4)
C101 N11 Cr2A 114.5(4)
C121 N12 C125 118.8(3)
C121 N12 Cr3 121.6(2)
C125 N12 Cr3 119.6(3)
N1L C1 O1 179.1(6)
N2L C2 O2 178.5(6)
N1 C11 N2 115.2(3)
N1 C11 C12 119.7(3)
N2 C11 C12 125.0(3)
C13 C12 C11 120.1(4)
C12 C13 C15 119.6(4)
C16 C15 C13 118.0(4)
N1 C16 C15 124.2(4)
N3 C31 N2 115.1(3)
N3 C31 C32 120.1(3)
N2 C31 C32 124.7(3)
C33 C32 C31 120.0(4)
C34 C33 C32 120.2(4)
C33 C34 C35 117.9(4)
N3 C35 C34 123.7(4)
N4 C41 N5 115.2(3)
N4 C41 C42 119.6(4)
N5 C41 C42 125.0(4)
C43 C42 C41 120.0(4)
C42 C43 C44 120.0(4)
C45 C44 C43 118.1(4)
N4 C45 C44 124.0(4)
N6 C61 N5 115.1(3)
N6 C61 C62 119.2(4)
N5 C61 C62 125.4(4)
C63 C62 C61 120.7(4)
C62 C63 C64 119.5(4)
C66 C64 C63 118.2(4)
N6 C66 C64 123.7(4)
N7 C71 N8 114.9(3)
N7 C71 C72 119.2(3)
N8 C71 C72 125.6(3)
C73 C72 C71 120.3(4)
C72 C73 C74 120.3(4)
C75 C74 C73 117.1(4)
N7 C75 C74 124.5(4)
N9 C91 N8 114.4(3)
N9 C91 C92 120.5(3)
N8 C91 C92 124.9(3)
C93 C92 C91 119.7(4)
C92 C93 C94 120.2(4)
C95 C94 C93 117.9(4)
N9 C95 C94 123.6(4)
N10 C101 N11 115.5(3)
N10 C101 C102 119.8(3)
N11 C101 C102 124.4(4)
C103 C102 C101 119.8(4)
C105 C103 C102 119.4(4)
N10 C104 C105 122.6(4)
C103 C105 C104 119.4(4)
N12 C121 N11 114.7(3)
N12 C121 C122 119.5(3)
N11 C121 C122 125.7(3)
C123 C122 C121 120.2(4)
C122 C123 C124 119.9(4)
C125 C124 C123 118.2(4)
C124 C125 N12 123.3(4)

loop_
_geom_bond_atom_site_label_1
_geom_bond_atom_site_label_2
_geom_bond_distance
Cr1 N4 2.102(3)
Cr1 N7 2.107(3)
Cr1 N1 2.134(3)
Cr1 N10 2.136(3)
Cr1 N2L 2.172(4)
Cr1 Cr2A 2.245(13)
Cr1 Cr2B 2.461(10)
Cr1 Cr3 4.7352(10)
Cr2A N8 2.024(4)
Cr2A N5 2.029(4)
Cr2A N2 2.033(4)
Cr2A N11 2.039(4)
Cr2A Cr3 2.490(13)
Cr2B N8 2.026(4)
Cr2B N2 2.027(3)
Cr2B N5 2.028(4)
Cr2B N11 2.034(4)
Cr2B Cr3 2.274(10)
Cr3 N12 2.099(3)
Cr3 N6 2.116(3)
Cr3 N3 2.119(3)
Cr3 N9 2.127(3)
Cr3 N1L 2.182(3)
N1L C1 1.139(6)
N1 C16 1.348(5)
N1 C11 1.367(5)
N2L C2 1.153(5)
N2 C11 1.368(5)
N2 C31 1.371(5)
N3 C35 1.354(5)
N3 C31 1.359(5)
N4 C45 1.351(5)
N4 C41 1.369(5)
N5 C61 1.369(5)
N5 C41 1.371(5)
N6 C66 1.350(5)
N6 C61 1.358(5)
N7 C75 1.346(5)
N7 C71 1.367(5)
N8 C71 1.373(5)
N8 C91 1.374(5)
N9 C91 1.358(5)
N9 C95 1.358(5)
N10 C104 1.350(5)
N10 C101 1.363(5)
N11 C121 1.370(5)
N11 C101 1.375(5)
N12 C121 1.353(5)
N12 C125 1.362(5)
C1 O1 1.203(6)
C2 O2 1.202(5)
C11 C12 1.412(5)
C12 C13 1.375(6)
C13 C15 1.384(7)
C15 C16 1.368(6)
C31 C32 1.399(5)
C32 C33 1.369(6)
C33 C34 1.368(6)
C34 C35 1.370(6)
C41 C42 1.415(6)
C42 C43 1.373(6)
C43 C44 1.374(7)
C44 C45 1.372(6)
C61 C62 1.412(6)
C62 C63 1.356(6)
C63 C64 1.381(7)
C64 C66 1.366(6)
C71 C72 1.412(6)
C72 C73 1.364(6)
C73 C74 1.390(6)
C74 C75 1.368(6)
C91 C92 1.405(6)
C92 C93 1.362(6)
C93 C94 1.389(6)
C94 C95 1.366(6)
C101 C102 1.416(5)
C102 C103 1.373(6)
C103 C105 1.369(6)
C104 C105 1.377(6)
C121 C122 1.410(5)
C122 C123 1.362(6)
C123 C124 1.384(6)
C124 C125 1.358(6)
